data_4323767
loop_
_publ_author_name
'H. V. Rasika Dias'
'Ziyun Wang'
'Wiechang Jin'

_publ_section_title
;
 Synthesis and Chemistry of
 [Hydrotris(3,5-bis(trifluoromethyl)pyrazolyl)borato]silver(I) Complexes
;
_journal_name_full 'Inorganic Chemistry'
_journal_page_first 6205
_journal_page_last 6215
_journal_paper_doi 10.1021/ic9712028
_journal_volume 36
_journal_year 1997
_chemical_formula_sum 'C17 H8 Ag B F18 N6'
_chemical_formula_weight 756.97
_chemical_name_systematic
;
 ?
;
_space_group_IT_number 19
_symmetry_cell_setting orthorhombic
_symmetry_space_group_name_Hall 'P 2ac 2ab'
_symmetry_space_group_name_H-M 'P 21 21 21'
_atom_sites_solution_hydrogens geom
_atom_sites_solution_primary direct
_atom_sites_solution_secondary difmap
_audit_creation_method SHELXL
_cell_angle_alpha 90.00
_cell_angle_beta 90.00
_cell_angle_gamma 90.00
_cell_formula_units_Z 4
_cell_length_a 8.2544(10)
_cell_length_b 15.077(2)
_cell_length_c 19.906(2)
_cell_measurement_reflns_used 39
_cell_measurement_temperature 183(2)
_cell_measurement_theta_max 13.17
_cell_measurement_theta_min 5.04
_cell_volume 2477.3(5)
_computing_cell_refinement 'Siemens XSCANS'
_computing_data_collection 'Siemens XSCANS'
_computing_data_reduction 'Siemens SHELXTL'
_computing_molecular_graphics 'Siemens SHELXTL'
_computing_publication_material 'Siemens SHELXTL'
_computing_structure_refinement 'SHELXL-93 (Sheldrick, 1993)'
_computing_structure_solution 'SHELXS-86 (Sheldrick, 1990)'
_diffrn_ambient_temperature 183(2)
_diffrn_measurement_device 'Siemens P4'
_diffrn_measurement_method '\w scans'
_diffrn_radiation_monochromator graphite
_diffrn_radiation_source 'fine-focus sealed tube'
_diffrn_radiation_type MoK\a
_diffrn_radiation_wavelength 0.71073
_diffrn_reflns_av_R_equivalents 0.0131
_diffrn_reflns_av_sigmaI/netI 0.0347
_diffrn_reflns_limit_h_max 9
_diffrn_reflns_limit_h_min -1
_diffrn_reflns_limit_k_max 17
_diffrn_reflns_limit_k_min -1
_diffrn_reflns_limit_l_max 23
_diffrn_reflns_limit_l_min -1
_diffrn_reflns_number 3240
_diffrn_reflns_theta_max 25.00
_diffrn_reflns_theta_min 2.05
_diffrn_standards_decay_% 4.62
_diffrn_standards_interval_count 97
_diffrn_standards_number 3
_exptl_absorpt_coefficient_mu 0.971
_exptl_absorpt_correction_T_max 0.9164
_exptl_absorpt_correction_T_min 0.8416
_exptl_absorpt_correction_type empirical
_exptl_crystal_colour colorless
_exptl_crystal_density_diffrn 2.029
_exptl_crystal_description cubes
_exptl_crystal_F_000 1464
_exptl_crystal_size_max 0.30
_exptl_crystal_size_mid 0.29
_exptl_crystal_size_min 0.25
_refine_diff_density_max 0.431
_refine_diff_density_min -0.369
_refine_diff_density_rms 0.061
_refine_ls_abs_structure_details 'Flack H D (1983), Acta Cryst. A39, 876-881'
_refine_ls_abs_structure_Flack 0.48(4)
_refine_ls_extinction_method none
_refine_ls_goodness_of_fit_all 1.041
_refine_ls_goodness_of_fit_obs 1.059
_refine_ls_matrix_type full
_refine_ls_number_parameters 409
_refine_ls_number_reflns 3045
_refine_ls_number_restraints 0
_refine_ls_restrained_S_all 1.054
_refine_ls_restrained_S_obs 1.059
_refine_ls_R_factor_all 0.0353
_refine_ls_R_factor_obs 0.0298
_refine_ls_shift/esd_max 0.001
_refine_ls_shift/esd_mean 0.000
_refine_ls_structure_factor_coef Fsqd
_refine_ls_weighting_details 'w=1/[\s^2^(Fo^2^)+(0.0291P)^2^+1.6511P] where P=(Fo^2^+2Fc^2^)/3'
_refine_ls_weighting_scheme calc
_refine_ls_wR_factor_all 0.0717
_refine_ls_wR_factor_obs 0.0683
_reflns_number_observed 2780
_reflns_number_total 3046
_reflns_observed_criterion >2sigma(I)
_cod_data_source_file ic9712028_2.cif
_cod_data_source_block rd109a(Compound6)
_cod_depositor_comments
;
The following automatic conversions were performed:

'_refine_ls_weighting_scheme' value 'calc
w=1/[\s^2^(Fo^2^)+(0.0291P)^2^+1.6511P] where P=(Fo^2^+2Fc^2^)/3' was
changed to 'calc'. New tag '_refine_ls_weighting_details' was
created. The value of the new tag was set to
'w=1/[\s^2^(Fo^2^)+(0.0291P)^2^+1.6511P] where P=(Fo^2^+2Fc^2^)/3'.

Automatic conversion script
Id: cif_fix_values 3143 2015-03-26 13:38:13Z robertas 
;
_cod_original_cell_volume 2477.4(6)
_cod_database_code 4323767

loop_
_symmetry_equiv_pos_as_xyz
'x, y, z'
'-x+1/2, -y, z+1/2'
'-x, y+1/2, -z+1/2'
'x+1/2, -y+1/2, -z'

loop_
_atom_site_aniso_label
_atom_site_aniso_U_11
_atom_site_aniso_U_22
_atom_site_aniso_U_33
_atom_site_aniso_U_23
_atom_site_aniso_U_13
_atom_site_aniso_U_12
Ag 0.0300(2) 0.0552(2) 0.02606(15) -0.0004(2) -0.0033(2) 0.0028(2)
N11 0.024(2) 0.030(2) 0.031(2) 0.003(2) 0.003(2) -0.001(2)
N12 0.025(2) 0.032(2) 0.034(2) -0.002(2) 0.002(2) 0.001(2)
N21 0.026(2) 0.030(2) 0.028(2) 0.001(2) -0.0031(14) -0.002(2)
N22 0.024(2) 0.034(2) 0.022(2) 0.002(2) 0.0010(14) -0.001(2)
N31 0.030(2) 0.032(2) 0.032(2) 0.000(2) 0.007(2) -0.002(2)
N32 0.025(2) 0.030(2) 0.035(2) 0.008(2) -0.001(2) 0.000(2)
C13 0.022(3) 0.032(3) 0.059(3) -0.002(3) 0.002(3) 0.005(2)
C14 0.044(3) 0.039(3) 0.067(4) 0.013(3) 0.008(3) -0.011(3)
C15 0.033(3) 0.032(3) 0.045(3) 0.008(2) 0.009(2) -0.004(2)
C16 0.031(3) 0.036(3) 0.069(4) -0.009(3) 0.006(3) 0.001(3)
C17 0.066(4) 0.055(3) 0.038(3) 0.019(3) 0.009(4) -0.006(4)
C23 0.026(2) 0.026(2) 0.037(2) -0.003(2) 0.004(2) 0.000(3)
C24 0.021(2) 0.033(2) 0.042(2) 0.003(2) 0.000(2) -0.001(3)
C25 0.030(2) 0.032(2) 0.032(2) 0.002(3) -0.004(2) -0.001(2)
C26 0.027(2) 0.054(3) 0.034(2) 0.004(3) 0.005(2) -0.003(3)
C27 0.039(3) 0.068(4) 0.037(2) 0.001(3) -0.006(2) 0.000(3)
C33 0.031(3) 0.028(3) 0.047(3) 0.007(2) 0.001(3) -0.001(2)
C34 0.046(3) 0.035(3) 0.069(4) -0.006(3) -0.002(4) 0.009(3)
C35 0.037(3) 0.035(3) 0.040(3) -0.004(2) 0.007(2) 0.003(3)
C36 0.032(3) 0.038(3) 0.060(4) 0.009(3) 0.003(3) -0.003(3)
C37 0.065(4) 0.052(3) 0.047(3) -0.009(3) 0.006(4) 0.008(4)
F16A 0.184(6) 0.038(2) 0.147(5) -0.002(3) -0.084(5) -0.026(3)
F16B 0.084(3) 0.223(7) 0.081(3) -0.089(4) 0.029(3) -0.074(4)
F16C 0.068(3) 0.086(3) 0.115(3) -0.046(3) -0.048(3) 0.040(2)
F17A 0.100(4) 0.096(3) 0.045(2) 0.004(2) 0.022(2) 0.016(3)
F17B 0.129(5) 0.090(3) 0.073(3) 0.051(2) -0.009(3) -0.052(3)
F17C 0.066(3) 0.078(2) 0.054(2) 0.021(2) -0.013(2) 0.001(2)
F26A 0.066(2) 0.068(2) 0.038(2) -0.017(2) 0.008(2) -0.017(2)
F26B 0.0311(13) 0.092(2) 0.049(2) 0.000(2) 0.0134(15) 0.002(3)
F26C 0.063(2) 0.080(2) 0.039(2) 0.015(2) 0.011(2) 0.007(2)
F27A 0.080(3) 0.109(3) 0.056(2) -0.041(2) -0.022(2) 0.014(3)
F27B 0.074(3) 0.122(3) 0.049(2) 0.040(2) -0.024(2) -0.031(3)
F27C 0.033(2) 0.131(4) 0.054(2) 0.002(2) -0.019(2) -0.007(2)
F36A 0.074(3) 0.126(4) 0.063(2) 0.041(3) 0.004(2) 0.030(3)
F36B 0.111(4) 0.034(2) 0.108(4) 0.013(2) -0.037(3) 0.010(2)
F36C 0.066(3) 0.075(2) 0.099(3) 0.038(2) -0.042(3) -0.033(2)
F37A 0.148(5) 0.083(3) 0.067(3) -0.034(2) 0.003(3) 0.053(3)
F37B 0.085(3) 0.087(3) 0.043(2) -0.001(2) 0.024(2) -0.004(3)
F37C 0.080(3) 0.084(3) 0.043(2) -0.008(2) -0.008(2) -0.014(3)
B 0.027(2) 0.028(2) 0.028(2) 0.001(2) 0.005(2) -0.002(3)
C1 0.059(5) 0.135(9) 0.029(3) 0.005(4) -0.003(3) -0.003(7)
C2 0.066(6) 0.143(10) 0.035(3) -0.020(5) -0.012(5) 0.002(9)

loop_
_atom_site_label
_atom_site_type_symbol
_atom_site_fract_x
_atom_site_fract_y
_atom_site_fract_z
_atom_site_U_iso_or_equiv
_atom_site_thermal_displace_type
_atom_site_occupancy
_atom_site_calc_flag
_atom_site_refinement_flags
_atom_site_disorder_group
Ag Ag 0.05399(4) 0.52884(3) 0.82111(2) 0.03708(11) Uani 1 d . .
N11 N 0.0555(6) 0.6045(2) 0.6690(2) 0.0282(8) Uani 1 d . .
N12 N 0.1128(5) 0.6243(3) 0.7314(2) 0.0302(10) Uani 1 d . .
N21 N -0.2081(4) 0.5223(3) 0.6975(2) 0.0278(8) Uani 1 d . .
N22 N -0.2037(4) 0.5263(3) 0.7658(2) 0.0270(8) Uani 1 d . .
N31 N 0.0548(6) 0.4355(2) 0.6752(2) 0.0313(8) Uani 1 d . .
N32 N 0.1057(5) 0.4219(3) 0.7391(2) 0.0302(9) Uani 1 d . .
C13 C 0.1982(7) 0.6991(3) 0.7251(3) 0.0376(13) Uani 1 d . .
C14 C 0.1942(8) 0.7290(4) 0.6592(3) 0.050(2) Uani 1 d . .
H14 H 0.2428(8) 0.7798(4) 0.6419(3) 0.060 Uiso 1 calc R .
C15 C 0.1045(7) 0.6684(3) 0.6255(3) 0.0366(13) Uani 1 d . .
C16 C 0.2750(7) 0.7408(4) 0.7840(3) 0.0452(15) Uani 1 d . .
C17 C 0.0619(10) 0.6720(4) 0.5521(3) 0.053(2) Uani 1 d . .
C23 C -0.3570(5) 0.5264(4) 0.7857(2) 0.0295(10) Uani 1 d . .
C24 C -0.4628(5) 0.5212(3) 0.7324(2) 0.0319(10) Uani 1 d . .
H24 H -0.5753(5) 0.5196(3) 0.7337(2) 0.038 Uiso 1 calc R .
C25 C -0.3648(5) 0.5189(3) 0.6772(2) 0.0314(9) Uani 1 d . .
C26 C -0.3941(6) 0.5292(5) 0.8595(2) 0.0385(11) Uani 1 d . .
C27 C -0.4193(7) 0.5133(5) 0.6061(3) 0.0479(15) Uani 1 d . .
C33 C 0.1847(7) 0.3453(3) 0.7393(3) 0.0352(12) Uani 1 d . .
C34 C 0.1873(7) 0.3083(4) 0.6756(4) 0.0500(14) Uani 1 d . .
H34 H 0.2348(7) 0.2552(4) 0.6624(4) 0.060 Uiso 1 calc R .
C35 C 0.1045(7) 0.3674(3) 0.6364(3) 0.0373(12) Uani 1 d . .
C36 C 0.2606(7) 0.3090(4) 0.8015(3) 0.0433(14) Uani 1 d . .
C37 C 0.0688(10) 0.3581(4) 0.5631(3) 0.054(2) Uani 1 d . .
F16A F 0.2965(9) 0.8255(3) 0.7761(3) 0.123(2) Uani 1 d . .
F16B F 0.1934(7) 0.7327(5) 0.8394(2) 0.129(3) Uani 1 d . .
F16C F 0.4170(5) 0.7081(3) 0.7978(2) 0.090(2) Uani 1 d . .
F17A F 0.1250(6) 0.6062(3) 0.5181(2) 0.0807(14) Uani 1 d . .
F17B F 0.1174(7) 0.7469(3) 0.5263(2) 0.097(2) Uani 1 d . .
F17C F -0.0944(5) 0.6703(3) 0.5410(2) 0.0661(11) Uani 1 d . .
F26A F -0.3347(5) 0.6022(2) 0.8888(2) 0.0575(10) Uani 1 d . .
F26B F -0.5538(4) 0.5299(3) 0.87002(14) 0.0575(8) Uani 1 d . .
F26C F -0.3331(5) 0.4608(3) 0.8925(2) 0.0606(9) Uani 1 d . .
F27A F -0.3682(5) 0.4400(3) 0.5760(2) 0.0818(14) Uani 1 d . .
F27B F -0.3731(5) 0.5797(3) 0.5693(2) 0.0818(14) Uani 1 d . .
F27C F -0.5807(4) 0.5115(3) 0.6043(2) 0.0729(13) Uani 1 d . .
F36A F 0.1658(6) 0.3205(3) 0.8550(2) 0.0880(15) Uani 1 d . .
F36B F 0.2851(6) 0.2232(2) 0.7969(2) 0.084(2) Uani 1 d . .
F36C F 0.3972(5) 0.3466(3) 0.8171(2) 0.0801(13) Uani 1 d . .
F37A F 0.1433(7) 0.2853(3) 0.5391(2) 0.099(2) Uani 1 d . .
F37B F 0.1199(5) 0.4261(3) 0.5263(2) 0.0718(12) Uani 1 d . .
F37C F -0.0874(6) 0.3480(3) 0.5501(2) 0.0691(12) Uani 1 d . .
B B -0.0471(7) 0.5190(3) 0.6564(2) 0.0277(10) Uani 1 d . .
C1 C 0.0753(12) 0.4913(8) 0.9324(3) 0.074(3) Uani 1 d . .
C2 C 0.0634(14) 0.5771(9) 0.9310(4) 0.082(3) Uani 1 d . .
H H -0.0796(58) 0.5191(31) 0.6005(22) 0.037(13) Uiso 1 d . .
H1B H 0.1969(102) 0.4631(58) 0.9293(38) 0.107(28) Uiso 1 d . .
H1A H -0.0225(100) 0.4501(48) 0.9335(34) 0.085(26) Uiso 1 d . .
H2B H 0.1276(69) 0.6151(36) 0.9228(29) 0.025(17) Uiso 1 d . .
H2A H -0.0613(114) 0.5840(52) 0.9406(35) 0.093(26) Uiso 1 d . .

loop_
_atom_type_symbol
_atom_type_description
_atom_type_scat_dispersion_real
_atom_type_scat_dispersion_imag
_atom_type_scat_source
C C 0.0033 0.0016 'International Tables Vol C Tables 4.2.6.8 and 6.1.1.4'
H H 0.0000 0.0000 'International Tables Vol C Tables 4.2.6.8 and 6.1.1.4'
B B 0.0013 0.0007 'International Tables Vol C Tables 4.2.6.8 and 6.1.1.4'
N N 0.0061 0.0033 'International Tables Vol C Tables 4.2.6.8 and 6.1.1.4'
F F 0.0171 0.0103 'International Tables Vol C Tables 4.2.6.8 and 6.1.1.4'
Ag Ag -0.8971 1.1015 'International Tables Vol C Tables 4.2.6.8 and 6.1.1.4'

loop_
_geom_angle_atom_site_label_1
_geom_angle_atom_site_label_2
_geom_angle_atom_site_label_3
_geom_angle
_geom_angle_site_symmetry_1
_geom_angle_site_symmetry_3
_geom_angle_publ_flag
C1 Ag C2 32.8(3) . . ?
C1 Ag N32 119.4(3) . . ?
C2 Ag N32 151.0(3) . . ?
C1 Ag N12 150.7(3) . . ?
C2 Ag N12 121.5(4) . . ?
N32 Ag N12 81.57(13) . . ?
C1 Ag N22 120.5(3) . . ?
C2 Ag N22 118.1(3) . . ?
N32 Ag N22 80.23(14) . . ?
N12 Ag N22 81.00(14) . . ?
C15 N11 N12 108.9(4) . . ?
C15 N11 B 130.2(4) . . ?
N12 N11 B 120.9(3) . . ?
C13 N12 N11 106.4(4) . . ?
C13 N12 Ag 134.3(4) . . ?
N11 N12 Ag 119.3(3) . . ?
C25 N21 N22 109.0(4) . . ?
C25 N21 B 130.9(4) . . ?
N22 N21 B 120.1(3) . . ?
C23 N22 N21 105.8(4) . . ?
C23 N22 Ag 135.3(3) . . ?
N21 N22 Ag 118.9(3) . . ?
C35 N31 N32 109.1(4) . . ?
C35 N31 B 129.8(4) . . ?
N32 N31 B 121.0(3) . . ?
C33 N32 N31 106.7(4) . . ?
C33 N32 Ag 133.6(4) . . ?
N31 N32 Ag 119.6(3) . . ?
N12 C13 C14 110.5(5) . . ?
N12 C13 C16 120.9(5) . . ?
C14 C13 C16 128.6(5) . . ?
C15 C14 C13 105.2(5) . . ?
C14 C15 N11 109.0(5) . . ?
C14 C15 C17 125.8(5) . . ?
N11 C15 C17 125.2(5) . . ?
F16A C16 F16B 105.4(6) . . ?
F16A C16 F16C 105.9(6) . . ?
F16B C16 F16C 104.6(6) . . ?
F16A C16 C13 112.5(6) . . ?
F16B C16 C13 114.3(5) . . ?
F16C C16 C13 113.3(5) . . ?
F17A C17 F17C 106.9(6) . . ?
F17A C17 F17B 108.0(6) . . ?
F17C C17 F17B 107.0(6) . . ?
F17A C17 C15 112.5(6) . . ?
F17C C17 C15 113.2(6) . . ?
F17B C17 C15 109.0(6) . . ?
N22 C23 C24 112.1(4) . . ?
N22 C23 C26 119.1(4) . . ?
C24 C23 C26 128.8(4) . . ?
C25 C24 C23 104.2(4) . . ?
N21 C25 C24 108.9(4) . . ?
N21 C25 C27 125.0(4) . . ?
C24 C25 C27 126.0(4) . . ?
F26C C26 F26B 107.7(5) . . ?
F26C C26 F26A 106.6(4) . . ?
F26B C26 F26A 106.6(5) . . ?
F26C C26 C23 112.7(5) . . ?
F26B C26 C23 110.8(4) . . ?
F26A C26 C23 112.1(5) . . ?
F27B C27 F27A 107.1(5) . . ?
F27B C27 F27C 107.1(5) . . ?
F27A C27 F27C 106.8(5) . . ?
F27B C27 C25 113.9(5) . . ?
F27A C27 C25 112.4(5) . . ?
F27C C27 C25 109.2(5) . . ?
N32 C33 C34 110.8(5) . . ?
N32 C33 C36 121.9(5) . . ?
C34 C33 C36 127.3(5) . . ?
C35 C34 C33 104.6(5) . . ?
N31 C35 C34 108.7(5) . . ?
N31 C35 C37 124.8(5) . . ?
C34 C35 C37 126.5(5) . . ?
F36C C36 F36B 108.2(5) . . ?
F36C C36 F36A 105.2(5) . . ?
F36B C36 F36A 106.0(5) . . ?
F36C C36 C33 113.6(5) . . ?
F36B C36 C33 111.6(5) . . ?
F36A C36 C33 111.7(5) . . ?
F37C C37 F37B 106.9(6) . . ?
F37C C37 F37A 106.4(6) . . ?
F37B C37 F37A 106.8(6) . . ?
F37C C37 C35 113.1(6) . . ?
F37B C37 C35 113.8(6) . . ?
F37A C37 C35 109.5(6) . . ?
N31 B N11 109.6(4) . . ?
N31 B N21 111.0(4) . . ?
N11 B N21 110.6(4) . . ?
C2 C1 Ag 74.1(5) . . ?
C1 C2 Ag 73.1(5) . . ?

loop_
_geom_bond_atom_site_label_1
_geom_bond_atom_site_label_2
_geom_bond_distance
_geom_bond_site_symmetry_2
_geom_bond_publ_flag
Ag C1 2.294(7) . ?
Ag C2 2.307(7) . ?
Ag N32 2.333(4) . ?
Ag N12 2.345(4) . ?
Ag N22 2.395(3) . ?
N11 C15 1.357(6) . ?
N11 N12 1.362(5) . ?
N11 B 1.562(6) . ?
N12 C13 1.336(7) . ?
N21 C25 1.356(6) . ?
N21 N22 1.361(5) . ?
N21 B 1.562(6) . ?
N22 C23 1.326(6) . ?
N31 C35 1.350(6) . ?
N31 N32 1.356(5) . ?
N31 B 1.560(6) . ?
N32 C33 1.326(7) . ?
C13 C14 1.389(9) . ?
C13 C16 1.473(9) . ?
C14 C15 1.354(8) . ?
C15 C17 1.503(8) . ?
C16 F16A 1.299(7) . ?
C16 F16B 1.299(8) . ?
C16 F16C 1.301(7) . ?
C17 F17A 1.309(8) . ?
C17 F17C 1.309(10) . ?
C17 F17B 1.323(7) . ?
C23 C24 1.376(6) . ?
C23 C26 1.502(6) . ?
C24 C25 1.364(6) . ?
C25 C27 1.488(7) . ?
C26 F26C 1.323(7) . ?
C26 F26B 1.335(6) . ?
C26 F26A 1.338(7) . ?
C27 F27B 1.299(7) . ?
C27 F27A 1.327(7) . ?
C27 F27C 1.333(7) . ?
C33 C34 1.386(8) . ?
C33 C36 1.492(8) . ?
C34 C35 1.367(8) . ?
C35 C37 1.495(8) . ?
C36 F36C 1.299(7) . ?
C36 F36B 1.312(7) . ?
C36 F36A 1.332(7) . ?
C37 F37C 1.324(9) . ?
C37 F37B 1.329(7) . ?
C37 F37A 1.346(7) . ?
C1 C2 1.298(14) . ?
